data_4518994
loop_
_publ_author_name
'Kolluru, Srinivas'
'Singh, Manvendra'
'Gaskins, Bryce'
'Boskovic, Zarko'

_publ_section_title
;
 Nickel-Catalyzed Annulations of ortho-Haloarylimines
;
_journal_issue 16
_journal_name_full 'ACS Catalysis'
_journal_page_first 10351
_journal_page_last 10361
_journal_paper_doi 10.1021/acscatal.1c03092
_journal_volume 11
_journal_year 2021
_chemical_formula_moiety 'C20 H20 Cl2 N2 Ni'
_chemical_formula_sum 'C20 H20 Cl2 N2 Ni'
_chemical_formula_weight 417.99
_space_group_crystal_system triclinic
_space_group_IT_number 2
_space_group_name_Hall '-P 1'
_space_group_name_H-M_alt 'P -1'
_atom_sites_solution_hydrogens geom
_atom_sites_solution_primary dual
_audit_creation_date 2020-10-21
_audit_creation_method
;
Olex2 1.3
(compiled 2020.07.31 svn.rc2a77460 for OlexSys, GUI svn.r6145)
;
_audit_update_record
;
2020-10-21 deposited with the CCDC.	2021-05-31 downloaded from the CCDC.
;
_cell_angle_alpha 86.1170(10)
_cell_angle_beta 80.3240(10)
_cell_angle_gamma 67.5320(10)
_cell_formula_units_Z 2
_cell_length_a 8.9273(3)
_cell_length_b 9.4515(3)
_cell_length_c 11.9381(4)
_cell_measurement_reflns_used 3224
_cell_measurement_temperature 199.99
_cell_measurement_theta_max 70.096
_cell_measurement_theta_min 3.756
_cell_volume 917.58(5)
_computing_molecular_graphics 'Olex2 1.3 (Dolomanov et al., 2009)'
_computing_publication_material 'Olex2 1.3 (Dolomanov et al., 2009)'
_computing_structure_refinement 'SHELXL 2018/3 (Sheldrick, 2015)'
_computing_structure_solution 'SHELXT 2018/2 (Sheldrick, 2018)'
_diffrn_ambient_temperature 199.99
_diffrn_measured_fraction_theta_full 0.951
_diffrn_measured_fraction_theta_max 0.924
_diffrn_measurement_device_type 'Bruker APEX-II CCD'
_diffrn_radiation_type CuK\a
_diffrn_radiation_wavelength 1.54178
_diffrn_reflns_av_R_equivalents 0.0279
_diffrn_reflns_av_unetI/netI 0.0244
_diffrn_reflns_Laue_measured_fraction_full 0.951
_diffrn_reflns_Laue_measured_fraction_max 0.924
_diffrn_reflns_limit_h_max 10
_diffrn_reflns_limit_h_min -10
_diffrn_reflns_limit_k_max 11
_diffrn_reflns_limit_k_min -11
_diffrn_reflns_limit_l_max 14
_diffrn_reflns_limit_l_min -13
_diffrn_reflns_number 13498
_diffrn_reflns_point_group_measured_fraction_full 0.951
_diffrn_reflns_point_group_measured_fraction_max 0.924
_diffrn_reflns_theta_full 67.679
_diffrn_reflns_theta_max 70.096
_diffrn_reflns_theta_min 3.756
_diffrn_source 'Bruker MicroStar microfocus rotating anode'
_exptl_absorpt_coefficient_mu 4.228
_exptl_crystal_colour yellow
_exptl_crystal_density_diffrn 1.513
_exptl_crystal_description prism
_exptl_crystal_F_000 432
_exptl_crystal_size_max 0.075
_exptl_crystal_size_mid 0.057
_exptl_crystal_size_min 0.04
_refine_diff_density_max 0.290
_refine_diff_density_min -0.411
_refine_diff_density_rms 0.061
_refine_ls_extinction_method none
_refine_ls_goodness_of_fit_ref 1.068
_refine_ls_hydrogen_treatment constr
_refine_ls_matrix_type full
_refine_ls_number_parameters 226
_refine_ls_number_reflns 3224
_refine_ls_number_restraints 0
_refine_ls_restrained_S_all 1.068
_refine_ls_R_factor_all 0.0280
_refine_ls_R_factor_gt 0.0276
_refine_ls_shift/su_max 0.001
_refine_ls_shift/su_mean 0.000
_refine_ls_structure_factor_coef Fsqd
_refine_ls_weighting_details 'w=1/[\s^2^(Fo^2^)+(0.0343P)^2^+0.4975P] where P=(Fo^2^+2Fc^2^)/3'
_refine_ls_weighting_scheme calc
_refine_ls_wR_factor_gt 0.0707
_refine_ls_wR_factor_ref 0.0710
_reflns_Friedel_coverage 0.000
_reflns_number_gt 3157
_reflns_number_total 3224
_reflns_threshold_expression 'I > 2\s(I)'
_cod_data_source_file cs1c03092_si_006.cif
_cod_data_source_block q95k
_cod_database_code 4518994
_shelx_shelxl_version_number 2018/3
_shelx_space_group_comment
;
The symmetry employed for this shelxl refinement is uniquely defined
by the following loop, which should always be used as a source of
symmetry information in preference to the above space-group names.
They are only intended as comments.
;
_shelx_estimated_absorpt_t_max 0.849
_shelx_estimated_absorpt_t_min 0.742
_olex2_refinement_description
;
1. Fixed Uiso
 At 1.2 times of:
  All C(H) groups, All C(H,H) groups
2.a Secondary CH2 refined with riding coordinates:
 C00E(H00A,H00D), C00H(H00E,H00H), C00I(H00I,H00J), C00N(H00O,H00P), C00O(H00Q,
 H00R), C00P(H00S,H00T)
2.b Aromatic/amide H refined with riding coordinates:
 C00B(H00B), C00C(H00C), C00F(H00F), C00G(H00G), C00J(H00K), C00K(H00L),
 C00L(H00M), C00M(H00N)
;
_olex2_submission_special_instructions 'No special instructions were received'

loop_
_space_group_symop_operation_xyz
'x, y, z'
'-x, -y, -z'

loop_
_atom_site_label
_atom_site_type_symbol
_atom_site_fract_x
_atom_site_fract_y
_atom_site_fract_z
_atom_site_U_iso_or_equiv
_atom_site_adp_type
_atom_site_occupancy
_atom_site_site_symmetry_order
_atom_site_calc_flag
_atom_site_refinement_flags_posn
_atom_site_refinement_flags_adp
_atom_site_refinement_flags_occupancy
_atom_site_disorder_assembly
_atom_site_disorder_group
Ni01 Ni 0.29095(3) 0.86953(3) 0.68211(2) 0.02060(10) Uani 1 1 d . . . . .
Cl02 Cl 0.06673(5) 1.08742(4) 0.71138(3) 0.03102(11) Uani 1 1 d . . . . .
Cl03 Cl 0.32491(6) 0.40543(6) 0.98193(5) 0.05032(15) Uani 1 1 d . . . . .
N004 N 0.33123(16) 0.90500(15) 0.52434(11) 0.0231(3) Uani 1 1 d . . . . .
N005 N 0.27507(16) 0.83461(15) 0.83944(11) 0.0234(3) Uani 1 1 d . . . . .
C006 C 0.21645(19) 0.74950(19) 0.90624(13) 0.0247(3) Uani 1 1 d . . . . .
C007 C 0.14563(19) 0.65109(19) 0.86147(13) 0.0250(3) Uani 1 1 d . . . . .
C008 C 0.4599(2) 0.80521(19) 0.46805(13) 0.0241(3) Uani 1 1 d . . . . .
C009 C 0.47906(19) 0.68471(18) 0.64949(13) 0.0228(3) Uani 1 1 d . . . . .
C00A C 0.5493(2) 0.67451(19) 0.53349(14) 0.0248(3) Uani 1 1 d . . . . .
C00B C 0.5511(2) 0.56065(19) 0.71823(14) 0.0270(3) Uani 1 1 d . . . . .
H00B H 0.508654 0.563085 0.796897 0.032 Uiso 1 1 calc R U . . .
C00C C 0.0347(2) 0.7137(2) 0.78445(14) 0.0281(3) Uani 1 1 d . . . . .
H00C H 0.005896 0.818322 0.763055 0.034 Uiso 1 1 calc R U . . .
C00D C 0.1834(2) 0.4971(2) 0.89063(15) 0.0308(4) Uani 1 1 d . . . . .
C00E C 0.2466(2) 1.0321(2) 0.45047(14) 0.0297(4) Uani 1 1 d . . . . .
H00A H 0.248356 1.129722 0.474170 0.036 Uiso 1 1 calc R U . . .
H00D H 0.131114 1.043309 0.453338 0.036 Uiso 1 1 calc R U . . .
C00F C 0.6837(2) 0.5487(2) 0.48845(15) 0.0322(4) Uani 1 1 d . . . . .
H00F H 0.728271 0.546199 0.410196 0.039 Uiso 1 1 calc R U . . .
C00G C 0.6850(2) 0.4323(2) 0.67312(15) 0.0308(4) Uani 1 1 d . . . . .
H00G H 0.730521 0.347924 0.721420 0.037 Uiso 1 1 calc R U . . .
C00H C 0.4939(2) 0.8446(2) 0.34539(14) 0.0302(4) Uani 1 1 d . . . . .
H00E H 0.504000 0.760973 0.295443 0.036 Uiso 1 1 calc R U . . .
H00H H 0.595305 0.866616 0.328748 0.036 Uiso 1 1 calc R U . . .
C00I C 0.3364(2) 0.9232(2) 0.90512(14) 0.0322(4) Uani 1 1 d . . . . .
H00I H 0.300626 1.031378 0.879686 0.039 Uiso 1 1 calc R U . . .
H00J H 0.457704 0.878790 0.896281 0.039 Uiso 1 1 calc R U . . .
C00J C 0.7527(2) 0.4258(2) 0.55967(16) 0.0349(4) Uani 1 1 d . . . . .
H00K H 0.844997 0.338598 0.530532 0.042 Uiso 1 1 calc R U . . .
C00K C -0.0339(2) 0.6262(2) 0.73891(17) 0.0354(4) Uani 1 1 d . . . . .
H00L H -0.110216 0.671091 0.687669 0.043 Uiso 1 1 calc R U . . .
C00L C 0.1175(2) 0.4082(2) 0.84393(18) 0.0374(4) Uani 1 1 d . . . . .
H00M H 0.146881 0.303079 0.863989 0.045 Uiso 1 1 calc R U . . .
C00M C 0.0089(2) 0.4730(2) 0.76816(19) 0.0397(4) Uani 1 1 d . . . . .
H00N H -0.036682 0.412478 0.735886 0.048 Uiso 1 1 calc R U . . .
C00N C 0.2225(2) 0.7674(2) 1.02981(14) 0.0370(4) Uani 1 1 d . . . . .
H00O H 0.309714 0.677891 1.057922 0.044 Uiso 1 1 calc R U . . .
H00P H 0.115968 0.781285 1.077601 0.044 Uiso 1 1 calc R U . . .
C00O C 0.2609(3) 0.9112(3) 1.02829(16) 0.0440(5) Uani 1 1 d . . . . .
H00Q H 0.339441 0.900876 1.080735 0.053 Uiso 1 1 calc R U . . .
H00R H 0.159828 1.002178 1.050083 0.053 Uiso 1 1 calc R U . . .
C00P C 0.3424(3) 0.9879(3) 0.33122(16) 0.0441(5) Uani 1 1 d . . . . .
H00S H 0.375117 1.071916 0.296369 0.053 Uiso 1 1 calc R U . . .
H00T H 0.274759 0.966218 0.282123 0.053 Uiso 1 1 calc R U . . .

loop_
_atom_site_aniso_label
_atom_site_aniso_U_11
_atom_site_aniso_U_22
_atom_site_aniso_U_33
_atom_site_aniso_U_23
_atom_site_aniso_U_13
_atom_site_aniso_U_12
Ni01 0.02405(16) 0.01874(16) 0.01631(15) -0.00003(10) -0.00128(10) -0.00583(11)
Cl02 0.0331(2) 0.0211(2) 0.0285(2) -0.00093(15) 0.00116(16) -0.00103(15)
Cl03 0.0459(3) 0.0401(3) 0.0586(3) 0.0208(2) -0.0195(2) -0.0079(2)
N004 0.0265(7) 0.0218(7) 0.0202(6) 0.0019(5) -0.0041(5) -0.0083(5)
N005 0.0253(7) 0.0214(7) 0.0203(6) -0.0023(5) -0.0020(5) -0.0056(5)
C006 0.0227(8) 0.0243(8) 0.0200(8) 0.0008(6) 0.0002(6) -0.0029(6)
C007 0.0225(8) 0.0246(8) 0.0232(8) 0.0010(6) 0.0032(6) -0.0066(6)
C008 0.0265(8) 0.0263(8) 0.0208(8) -0.0016(6) -0.0017(6) -0.0119(7)
C009 0.0229(7) 0.0235(8) 0.0228(8) -0.0014(6) -0.0037(6) -0.0094(6)
C00A 0.0247(8) 0.0254(8) 0.0236(8) -0.0006(6) -0.0025(6) -0.0092(6)
C00B 0.0256(8) 0.0279(9) 0.0252(8) 0.0017(7) -0.0048(6) -0.0076(7)
C00C 0.0278(8) 0.0232(8) 0.0301(8) 0.0019(7) -0.0028(7) -0.0070(6)
C00D 0.0227(8) 0.0278(9) 0.0348(9) 0.0063(7) 0.0012(7) -0.0050(7)
C00E 0.0351(9) 0.0271(9) 0.0231(8) 0.0063(7) -0.0060(7) -0.0079(7)
C00F 0.0284(9) 0.0336(10) 0.0275(8) -0.0046(7) 0.0019(7) -0.0057(7)
C00G 0.0273(9) 0.0267(9) 0.0360(9) 0.0040(7) -0.0102(7) -0.0059(7)
C00H 0.0348(9) 0.0347(10) 0.0198(8) 0.0006(7) 0.0006(7) -0.0138(7)
C00I 0.0412(10) 0.0323(9) 0.0260(8) -0.0034(7) -0.0073(7) -0.0156(8)
C00J 0.0262(9) 0.0295(9) 0.0403(10) -0.0053(8) -0.0034(7) -0.0008(7)
C00K 0.0307(9) 0.0333(10) 0.0417(10) -0.0008(8) -0.0079(8) -0.0104(7)
C00L 0.0306(9) 0.0219(9) 0.0541(12) 0.0029(8) 0.0040(8) -0.0084(7)
C00M 0.0312(9) 0.0320(10) 0.0571(12) -0.0055(9) -0.0031(8) -0.0140(8)
C00N 0.0423(10) 0.0475(12) 0.0188(8) 0.0006(7) -0.0008(7) -0.0161(9)
C00O 0.0536(12) 0.0540(13) 0.0246(9) -0.0123(8) -0.0020(8) -0.0204(10)
C00P 0.0490(12) 0.0445(12) 0.0233(9) 0.0079(8) -0.0018(8) -0.0035(9)

loop_
_atom_type_symbol
_atom_type_description
_atom_type_scat_dispersion_real
_atom_type_scat_dispersion_imag
_atom_type_scat_source
C C 0.0181 0.0091 'International Tables Vol C Tables 4.2.6.8 and 6.1.1.4'
H H 0.0000 0.0000 'International Tables Vol C Tables 4.2.6.8 and 6.1.1.4'
N N 0.0311 0.0180 'International Tables Vol C Tables 4.2.6.8 and 6.1.1.4'
Cl Cl 0.3639 0.7018 'International Tables Vol C Tables 4.2.6.8 and 6.1.1.4'
Ni Ni -3.0029 0.5091 'International Tables Vol C Tables 4.2.6.8 and 6.1.1.4'

loop_
_geom_angle_atom_site_label_1
_geom_angle_atom_site_label_2
_geom_angle_atom_site_label_3
_geom_angle
_geom_angle_site_symmetry_1
_geom_angle_site_symmetry_3
_geom_angle_publ_flag
N004 Ni01 Cl02 93.51(4) . . ?
N004 Ni01 C009 83.87(6) . . ?
N005 Ni01 Cl02 89.79(4) . . ?
N005 Ni01 N004 173.34(6) . . ?
N005 Ni01 C009 92.94(6) . . ?
C009 Ni01 Cl02 177.07(5) . . ?
C008 N004 Ni01 116.38(11) . . ?
C008 N004 C00E 111.34(13) . . ?
C00E N004 Ni01 132.21(11) . . ?
C006 N005 Ni01 132.95(11) . . ?
C006 N005 C00I 110.39(13) . . ?
C00I N005 Ni01 116.64(11) . . ?
N005 C006 C007 120.89(14) . . ?
N005 C006 C00N 113.33(15) . . ?
C007 C006 C00N 125.74(15) . . ?
C00C C007 C006 118.90(15) . . ?
C00D C007 C006 123.89(15) . . ?
C00D C007 C00C 117.21(16) . . ?
N004 C008 C00A 115.18(14) . . ?
N004 C008 C00H 114.37(15) . . ?
C00A C008 C00H 130.44(15) . . ?
C00A C009 Ni01 112.05(12) . . ?
C00B C009 Ni01 131.19(12) . . ?
C00B C009 C00A 116.71(15) . . ?
C009 C00A C008 112.39(14) . . ?
C00F C00A C008 124.76(15) . . ?
C00F C00A C009 122.77(16) . . ?
C009 C00B H00B 119.6 . . ?
C009 C00B C00G 120.87(15) . . ?
C00G C00B H00B 119.6 . . ?
C007 C00C H00C 119.4 . . ?
C00K C00C C007 121.28(17) . . ?
C00K C00C H00C 119.4 . . ?
C007 C00D Cl03 121.23(14) . . ?
C00L C00D Cl03 116.86(14) . . ?
C00L C00D C007 121.82(17) . . ?
N004 C00E H00A 110.7 . . ?
N004 C00E H00D 110.7 . . ?
N004 C00E C00P 105.04(14) . . ?
H00A C00E H00D 108.8 . . ?
C00P C00E H00A 110.7 . . ?
C00P C00E H00D 110.7 . . ?
C00A C00F H00F 120.5 . . ?
C00A C00F C00J 119.08(16) . . ?
C00J C00F H00F 120.5 . . ?
C00B C00G H00G 119.3 . . ?
C00J C00G C00B 121.34(16) . . ?
C00J C00G H00G 119.3 . . ?
C008 C00H H00E 111.3 . . ?
C008 C00H H00H 111.3 . . ?
C008 C00H C00P 102.42(14) . . ?
H00E C00H H00H 109.2 . . ?
C00P C00H H00E 111.3 . . ?
C00P C00H H00H 111.3 . . ?
N005 C00I H00I 110.8 . . ?
N005 C00I H00J 110.8 . . ?
N005 C00I C00O 104.65(15) . . ?
H00I C00I H00J 108.9 . . ?
C00O C00I H00I 110.8 . . ?
C00O C00I H00J 110.8 . . ?
C00F C00J H00K 120.4 . . ?
C00G C00J C00F 119.21(16) . . ?
C00G C00J H00K 120.4 . . ?
C00C C00K H00L 120.1 . . ?
C00C C00K C00M 119.88(18) . . ?
C00M C00K H00L 120.1 . . ?
C00D C00L H00M 120.2 . . ?
C00M C00L C00D 119.58(18) . . ?
C00M C00L H00M 120.2 . . ?
C00K C00M H00N 119.9 . . ?
C00L C00M C00K 120.21(18) . . ?
C00L C00M H00N 119.9 . . ?
C006 C00N H00O 111.3 . . ?
C006 C00N H00P 111.3 . . ?
C006 C00N C00O 102.39(15) . . ?
H00O C00N H00P 109.2 . . ?
C00O C00N H00O 111.3 . . ?
C00O C00N H00P 111.3 . . ?
C00I C00O H00Q 111.0 . . ?
C00I C00O H00R 111.0 . . ?
C00N C00O C00I 103.83(14) . . ?
C00N C00O H00Q 111.0 . . ?
C00N C00O H00R 111.0 . . ?
H00Q C00O H00R 109.0 . . ?
C00E C00P C00H 106.14(14) . . ?
C00E C00P H00S 110.5 . . ?
C00E C00P H00T 110.5 . . ?
C00H C00P H00S 110.5 . . ?
C00H C00P H00T 110.5 . . ?
H00S C00P H00T 108.7 . . ?

loop_
_geom_bond_atom_site_label_1
_geom_bond_atom_site_label_2
_geom_bond_distance
_geom_bond_site_symmetry_2
_geom_bond_publ_flag
Ni01 Cl02 2.2543(5) . ?
Ni01 N004 1.8889(13) . ?
Ni01 N005 1.8760(13) . ?
Ni01 C009 1.9113(16) . ?
Cl03 C00D 1.7414(18) . ?
N004 C008 1.288(2) . ?
N004 C00E 1.476(2) . ?
N005 C006 1.285(2) . ?
N005 C00I 1.483(2) . ?
C006 C007 1.477(2) . ?
C006 C00N 1.508(2) . ?
C007 C00C 1.401(2) . ?
C007 C00D 1.396(3) . ?
C008 C00A 1.449(2) . ?
C008 C00H 1.496(2) . ?
C009 C00A 1.414(2) . ?
C009 C00B 1.390(2) . ?
C00A C00F 1.386(2) . ?
C00B H00B 0.9500 . ?
C00B C00G 1.398(2) . ?
C00C H00C 0.9500 . ?
C00C C00K 1.384(3) . ?
C00D C00L 1.384(3) . ?
C00E H00A 0.9900 . ?
C00E H00D 0.9900 . ?
C00E C00P 1.527(2) . ?
C00F H00F 0.9500 . ?
C00F C00J 1.395(3) . ?
C00G H00G 0.9500 . ?
C00G C00J 1.382(3) . ?
C00H H00E 0.9900 . ?
C00H H00H 0.9900 . ?
C00H C00P 1.529(3) . ?
C00I H00I 0.9900 . ?
C00I H00J 0.9900 . ?
C00I C00O 1.527(3) . ?
C00J H00K 0.9500 . ?
C00K H00L 0.9500 . ?
C00K C00M 1.384(3) . ?
C00L H00M 0.9500 . ?
C00L C00M 1.378(3) . ?
C00M H00N 0.9500 . ?
C00N H00O 0.9900 . ?
C00N H00P 0.9900 . ?
C00N C00O 1.521(3) . ?
C00O H00Q 0.9900 . ?
C00O H00R 0.9900 . ?
C00P H00S 0.9900 . ?
C00P H00T 0.9900 . ?

loop_
_geom_torsion_atom_site_label_1
_geom_torsion_atom_site_label_2
_geom_torsion_atom_site_label_3
_geom_torsion_atom_site_label_4
_geom_torsion
_geom_torsion_site_symmetry_1
_geom_torsion_site_symmetry_2
_geom_torsion_site_symmetry_3
_geom_torsion_site_symmetry_4
_geom_torsion_publ_flag
Ni01 N004 C008 C00A 3.83(18) . . . . ?
Ni01 N004 C008 C00H -175.37(11) . . . . ?
Ni01 N004 C00E C00P -179.66(13) . . . . ?
Ni01 N005 C006 C007 1.2(2) . . . . ?
Ni01 N005 C006 C00N -176.45(12) . . . . ?
Ni01 N005 C00I C00O 162.76(12) . . . . ?
Ni01 C009 C00A C008 -0.91(17) . . . . ?
Ni01 C009 C00A C00F -177.87(13) . . . . ?
Ni01 C009 C00B C00G 176.30(13) . . . . ?
Cl02 Ni01 N004 C008 177.84(11) . . . . ?
Cl02 Ni01 N004 C00E 1.27(14) . . . . ?
Cl02 Ni01 N005 C006 99.25(15) . . . . ?
Cl02 Ni01 N005 C00I -78.71(11) . . . . ?
Cl03 C00D C00L C00M -177.89(15) . . . . ?
N004 C008 C00A C009 -1.8(2) . . . . ?
N004 C008 C00A C00F 175.05(16) . . . . ?
N004 C008 C00H C00P -6.5(2) . . . . ?
N004 C00E C00P C00H -7.4(2) . . . . ?
N005 C006 C007 C00C -47.1(2) . . . . ?
N005 C006 C007 C00D 132.46(17) . . . . ?
N005 C006 C00N C00O 13.1(2) . . . . ?
N005 C00I C00O C00N 22.6(2) . . . . ?
C006 N005 C00I C00O -15.65(19) . . . . ?
C006 C007 C00C C00K 179.27(15) . . . . ?
C006 C007 C00D Cl03 -1.7(2) . . . . ?
C006 C007 C00D C00L -178.11(15) . . . . ?
C006 C00N C00O C00I -21.2(2) . . . . ?
C007 C006 C00N C00O -164.47(16) . . . . ?
C007 C00C C00K C00M -0.9(3) . . . . ?
C007 C00D C00L C00M -1.3(3) . . . . ?
C008 N004 C00E C00P 3.6(2) . . . . ?
C008 C00A C00F C00J -176.00(16) . . . . ?
C008 C00H C00P C00E 8.1(2) . . . . ?
C009 Ni01 N004 C008 -3.49(12) . . . . ?
C009 Ni01 N004 C00E 179.94(15) . . . . ?
C009 Ni01 N005 C006 -79.70(15) . . . . ?
C009 Ni01 N005 C00I 102.34(12) . . . . ?
C009 C00A C00F C00J 0.6(3) . . . . ?
C009 C00B C00G C00J 1.5(3) . . . . ?
C00A C008 C00H C00P 174.44(17) . . . . ?
C00A C009 C00B C00G -0.7(2) . . . . ?
C00A C00F C00J C00G 0.2(3) . . . . ?
C00B C009 C00A C008 176.66(14) . . . . ?
C00B C009 C00A C00F -0.3(2) . . . . ?
C00B C00G C00J C00F -1.2(3) . . . . ?
C00C C007 C00D Cl03 177.86(12) . . . . ?
C00C C007 C00D C00L 1.4(2) . . . . ?
C00C C00K C00M C00L 1.1(3) . . . . ?
C00D C007 C00C C00K -0.3(2) . . . . ?
C00D C00L C00M C00K 0.0(3) . . . . ?
C00E N004 C008 C00A -178.89(13) . . . . ?
C00E N004 C008 C00H 1.9(2) . . . . ?
C00H C008 C00A C009 177.21(16) . . . . ?
C00H C008 C00A C00F -5.9(3) . . . . ?
C00I N005 C006 C007 179.26(14) . . . . ?
C00I N005 C006 C00N 1.60(19) . . . . ?
C00N C006 C007 C00C 130.29(18) . . . . ?
C00N C006 C007 C00D -50.2(2) . . . . ?
